data_2207683
loop_
_publ_author_name
'Kang, Dong-Hee'
'H\"oss, Patrick'
'Schleid, Thomas'

_publ_section_title
;
Xenotime-type Yb[AsO~4~]
;
_journal_coeditor_code WM6109
_journal_issue 12
_journal_name_full 'Acta Crystallographica, Section E'
_journal_page_first i270
_journal_page_last i272
_journal_paper_doi 10.1107/S1600536805036457
_journal_volume 61
_journal_year 2005
_chemical_compound_source Synthetic
_chemical_formula_iupac 'Yb (As O4)'
_chemical_formula_structural 'Yb (As O4)'
_chemical_formula_sum 'As O4 Yb'
_chemical_formula_weight 311.96
_chemical_name_common 'Ytterbium Arsenate'
_chemical_name_systematic 'Ytterbium(III) Oxoarsenate(V)'
_space_group_IT_number 141
_symmetry_cell_setting tetragonal
_symmetry_space_group_name_Hall '-I 4bd 2'
_symmetry_space_group_name_H-M 'I 41/a m d :2'
_atom_sites_solution_primary direct
_atom_sites_solution_secondary difmap
_audit_creation_method SHELXL-97
_cell_angle_alpha 90.00
_cell_angle_beta 90.00
_cell_angle_gamma 90.00
_cell_formula_units_Z 4
_cell_length_a 6.9712(4)
_cell_length_b 6.9712(4)
_cell_length_c 6.2431(4)
_cell_measurement_reflns_used 1512
_cell_measurement_temperature 293(2)
_cell_measurement_theta_max 28.28
_cell_measurement_theta_min 4.38
_cell_volume 303.40(3)
_computing_cell_refinement 'SCALEPACK (Otwinowski & Minor, 1997)'
_computing_data_collection 'COLLECT (Nonius, 1998)'
_computing_data_reduction 'SCALEPACK and DENZO (Otwinowski & Minor, 1997)'
_computing_molecular_graphics 'DIAMOND  (Brandenburg, 2005)'
_computing_publication_material SHELXL97
_computing_structure_refinement 'SHELXL97 (Sheldrick, 1997)'
_computing_structure_solution 'SHELXS97 (Sheldrick, 1997)'
_database_code_amcsd 0010467
_diffrn_ambient_temperature 293(2)
_diffrn_detector_area_resol_mean 9
_diffrn_measured_fraction_theta_full 0.998
_diffrn_measured_fraction_theta_max 0.998
_diffrn_measurement_device_type 'Nonius KappaCCD'
_diffrn_measurement_method '\f and \w'
_diffrn_radiation_monochromator graphite
_diffrn_radiation_source 'fine-focus sealed tube'
_diffrn_radiation_type MoK\a
_diffrn_radiation_wavelength 0.71069
_diffrn_reflns_av_R_equivalents 0.0569
_diffrn_reflns_av_sigmaI/netI 0.0142
_diffrn_reflns_limit_h_max 9
_diffrn_reflns_limit_h_min -9
_diffrn_reflns_limit_k_max 9
_diffrn_reflns_limit_k_min -9
_diffrn_reflns_limit_l_max 8
_diffrn_reflns_limit_l_min -8
_diffrn_reflns_number 2463
_diffrn_reflns_theta_full 28.25
_diffrn_reflns_theta_max 28.25
_diffrn_reflns_theta_min 4.38
_diffrn_standards_decay_% 0
_diffrn_standards_interval_time 0
_diffrn_standards_number 0
_exptl_absorpt_coefficient_mu 41.463
_exptl_absorpt_correction_T_max 0.1743
_exptl_absorpt_correction_T_min 0.0821
_exptl_absorpt_correction_type numerical
_exptl_absorpt_process_details '(X-SHAPE; Stoe & Cie, 1999)'
_exptl_crystal_colour colourless
_exptl_crystal_density_diffrn 6.830
_exptl_crystal_density_method 'not measured'
_exptl_crystal_description block
_exptl_crystal_F_000 540
_exptl_crystal_size_max 0.065
_exptl_crystal_size_mid 0.061
_exptl_crystal_size_min 0.042
_refine_diff_density_max 1.127
_refine_diff_density_min -0.564
_refine_ls_extinction_coef 0.0122(5)
_refine_ls_extinction_expression Fc^*^=kFc[1+0.001xFc^2^\l^3^/sin(2\q)]^-1/4^
_refine_ls_extinction_method SHELXL97
_refine_ls_goodness_of_fit_ref 1.064
_refine_ls_matrix_type full
_refine_ls_number_parameters 12
_refine_ls_number_reflns 114
_refine_ls_number_restraints 0
_refine_ls_restrained_S_all 1.064
_refine_ls_R_factor_all 0.0095
_refine_ls_R_factor_gt 0.0090
_refine_ls_shift/su_max 0.000
_refine_ls_shift/su_mean 0.000
_refine_ls_structure_factor_coef Fsqd
_refine_ls_weighting_details 'w = 1/[\s^2^(Fo^2^)+(0.0136P)^2^+0.1746P] where P = (Fo^2^+2Fc^2^)/3'
_refine_ls_weighting_scheme calc
_refine_ls_wR_factor_gt 0.0226
_refine_ls_wR_factor_ref 0.0230
_reflns_number_gt 109
_reflns_number_total 114
_reflns_threshold_expression I>2\s(I)
_cod_data_source_file wm6109.cif
_cod_original_sg_symbol_H-M 'I 41/a  m d'
_cod_database_code 2207683
_amcsd_formula_title Yb[AsO4]

loop_
_space_group_symop_operation_xyz
'x, y, z'
'x, -y, -z'
'-x+1/2, -y, z+1/2'
'-x+1/2, y, -z+1/2'
'y+1/4, x+3/4, -z+1/4'
'y+1/4, -x+1/4, z+3/4'
'-y+1/4, x+3/4, z+1/4'
'-y+1/4, -x+1/4, -z+3/4'
'x+1/2, y+1/2, z+1/2'
'x+1/2, -y+1/2, -z+1/2'
'-x+1, -y+1/2, z+1'
'-x+1, y+1/2, -z+1'
'y+3/4, x+5/4, -z+3/4'
'y+3/4, -x+3/4, z+5/4'
'-y+3/4, x+5/4, z+3/4'
'-y+3/4, -x+3/4, -z+5/4'
'-x, -y, -z'
'-x, y, z'
'x-1/2, y, -z-1/2'
'x-1/2, -y, z-1/2'
'-y-1/4, -x-3/4, z-1/4'
'-y-1/4, x-1/4, -z-3/4'
'y-1/4, -x-3/4, -z-1/4'
'y-1/4, x-1/4, z-3/4'
'-x+1/2, -y+1/2, -z+1/2'
'-x+1/2, y+1/2, z+1/2'
'x, y+1/2, -z'
'x, -y+1/2, z'
'-y+1/4, -x-1/4, z+1/4'
'-y+1/4, x+1/4, -z-1/4'
'y+1/4, -x-1/4, -z+1/4'
'y+1/4, x+1/4, z-1/4'

loop_
_atom_site_label
_atom_site_fract_x
_atom_site_fract_y
_atom_site_fract_z
_atom_site_U_iso_or_equiv
_atom_site_adp_type
_atom_site_calc_flag
_atom_site_refinement_flags
_atom_site_occupancy
_atom_site_type_symbol
Yb 0.0000 0.7500 0.1250 0.00581(15) Uani d S 1 Yb
As 0.0000 0.2500 0.3750 0.00456(19) Uani d S 1 As
O 0.0000 0.4329(3) 0.1990(3) 0.0101(4) Uani d S 1 O

loop_
_atom_site_aniso_label
_atom_site_aniso_U_11
_atom_site_aniso_U_22
_atom_site_aniso_U_33
_atom_site_aniso_U_12
_atom_site_aniso_U_13
_atom_site_aniso_U_23
Yb 0.00622(16) 0.00622(16) 0.00497(19) 0.000 0.000 0.000
As 0.0049(3) 0.0049(3) 0.0038(3) 0.000 0.000 0.000
O 0.0149(10) 0.0074(9) 0.0080(8) 0.000 0.000 0.0031(8)

loop_
_atom_type_symbol
_atom_type_description
_atom_type_scat_dispersion_real
_atom_type_scat_dispersion_imag
_atom_type_scat_source
Yb Yb -0.3850 5.5486 'International Tables Vol C Tables 4.2.6.8 and 6.1.1.4'
As As 0.0499 2.0058 'International Tables Vol C Tables 4.2.6.8 and 6.1.1.4'
O O 0.0106 0.0060 'International Tables Vol C Tables 4.2.6.8 and 6.1.1.4'

loop_
_geom_angle_atom_site_label_1
_geom_angle_atom_site_label_2
_geom_angle_atom_site_label_3
_geom_angle_site_symmetry_1
_geom_angle_site_symmetry_3
_geom_angle
_geom_angle_publ_flag
O Yb O . 5_455 92.398(18) ?
O Yb O . 11_464 156.39(9) ?
O Yb O 5_455 11_464 92.398(18) ?
O Yb O . 22_666 92.398(18) ?
O Yb O 5_455 22_666 156.39(9) ?
O Yb O 11_464 22_666 92.398(18) ?
O Yb O . 14_454 80.03(4) ?
O Yb O 5_455 14_454 134.03(5) ?
O Yb O 11_464 14_454 80.03(4) ?
O Yb O 22_666 14_454 69.58(7) ?
O Yb O . 17_565 69.58(7) ?
O Yb O 5_455 17_565 80.03(4) ?
O Yb O 11_464 17_565 134.03(5) ?
O Yb O 22_666 17_565 80.03(4) ?
O Yb O 14_454 17_565 135.70(5) ?
O Yb O . 29_565 80.03(4) ?
O Yb O 5_455 29_565 69.58(7) ?
O Yb O 11_464 29_565 80.03(4) ?
O Yb O 22_666 29_565 134.03(5) ?
O Yb O 14_454 29_565 64.45(8) ?
O Yb O 17_565 29_565 135.70(5) ?
O Yb O . 27 134.03(5) ?
O Yb O 5_455 27 80.03(4) ?
O Yb O 11_464 27 69.58(7) ?
O Yb O 22_666 27 80.03(4) ?
O Yb O 14_454 27 135.70(5) ?
O Yb O 17_565 27 64.45(8) ?
O Yb O 29_565 27 135.70(5) ?
O Yb As . 17_566 78.20(4) ?
O Yb As 5_455 17_566 101.80(4) ?
O Yb As 11_464 17_566 78.20(4) ?
O Yb As 22_666 17_566 101.80(4) ?
O Yb As 14_454 17_566 32.22(4) ?
O Yb As 17_565 17_566 147.78(4) ?
O Yb As 29_565 17_566 32.22(4) ?
O Yb As 27 17_566 147.78(4) ?
O Yb As . 17_565 101.80(4) ?
O Yb As 5_455 17_565 78.20(4) ?
O Yb As 11_464 17_565 101.80(4) ?
O Yb As 22_666 17_565 78.20(4) ?
O Yb As 14_454 17_565 147.78(4) ?
O Yb As 17_565 17_565 32.22(4) ?
O Yb As 29_565 17_565 147.78(4) ?
O Yb As 27 17_565 32.22(4) ?
As Yb As 17_566 17_565 180.0 ?
O Yb Yb . 25_565 85.205(18) ?
O Yb Yb 5_455 25_565 167.68(4) ?
O Yb Yb 11_464 25_565 85.205(18) ?
O Yb Yb 22_666 25_565 35.93(4) ?
O Yb Yb 14_454 25_565 33.66(4) ?
O Yb Yb 17_565 25_565 110.227(10) ?
O Yb Yb 29_565 25_565 98.10(4) ?
O Yb Yb 27 25_565 110.227(10) ?
As Yb Yb 17_566 25_565 65.878(2) ?
As Yb Yb 17_565 25_565 114.122(2) ?
O Yb Yb . 17_565 35.93(4) ?
O Yb Yb 5_455 17_565 85.205(18) ?
O Yb Yb 11_464 17_565 167.68(4) ?
O Yb Yb 22_666 17_565 85.205(18) ?
O Yb Yb 14_454 17_565 110.227(10) ?
O Yb Yb 17_565 17_565 33.66(4) ?
O Yb Yb 29_565 17_565 110.227(10) ?
O Yb Yb 27 17_565 98.10(4) ?
As Yb Yb 17_566 17_565 114.122(2) ?
As Yb Yb 17_565 17_565 65.878(2) ?
Yb Yb Yb 25_565 17_565 99.6140(10) ?
O As O 13_445 11_454 115.23(7) ?
O As O 13_445 30_556 98.49(12) ?
O As O 11_454 30_556 115.23(7) ?
O As O 13_445 . 115.23(7) y
O As O 11_454 . 98.49(12) y
O As O 30_556 . 115.23(7) ?
O As Yb 13_445 17_566 49.24(6) ?
O As Yb 11_454 17_566 130.76(6) ?
O As Yb 30_556 17_566 49.24(6) ?
O As Yb . 17_566 130.76(6) ?
O As Yb 13_445 17_565 130.76(6) ?
O As Yb 11_454 17_565 49.24(6) ?
O As Yb 30_556 17_565 130.76(6) ?
O As Yb . 17_565 49.24(6) ?
Yb As Yb 17_566 17_565 180.0 ?
As O Yb . . 151.05(10) ?
As O Yb . 17_565 98.53(8) ?
Yb O Yb . 17_565 110.42(7) ?

loop_
_geom_bond_atom_site_label_1
_geom_bond_atom_site_label_2
_geom_bond_site_symmetry_2
_geom_bond_distance
_geom_bond_publ_flag
Yb O . 2.2584(18) y
Yb O 5_455 2.2584(18) y
Yb O 11_464 2.2584(18) y
Yb O 22_666 2.2584(18) y
Yb O 14_454 2.3910(18) y
Yb O 17_565 2.3910(18) y
Yb O 29_565 2.3910(18) y
Yb O 27 2.3910(18) y
Yb As 17_566 3.1215(2) ?
Yb As 17_565 3.1215(2) ?
Yb Yb 25_565 3.81909(19) ?
Yb Yb 17_565 3.81909(18) ?
As O 13_445 1.6831(17) y
As O 11_454 1.6831(17) y
As O 30_556 1.6831(17) y
As O . 1.6831(17) y
As Yb 17_566 3.12155(19) ?
As Yb 17_565 3.1215(2) ?

loop_
_cod_related_entry_id
_cod_related_entry_database
_cod_related_entry_code
1 AMCSD 0010467
